data_2014966
loop_
_publ_author_name
'Ramos Silva, M.'
'Matos Beja, A.'
'Paix\~ao, J. A.'
'Martin-Gil, J.'

_publ_section_title
Di-\m-chloro-1:2\k^2^<i>Cl</i>;3:4\k^2^<i>Cl</i>-hexachloro-1\k^3^<i>Cl</i>,4\k^3^<i>Cl</i>-tetra-\m-dimethylglycine-2:3\k^8^<i>O</i>:<i>O</i>'-tetracopper(II)
_journal_coeditor_code BG1009
_journal_issue 8
_journal_name_full 'Acta Crystallographica Section C'
_journal_page_first m380
_journal_page_last m382
_journal_paper_doi 10.1107/S0108270105021591
_journal_volume 61
_journal_year 2005
_chemical_formula_iupac '[Cu4 Cl8 (C4 H9 N O2)4]'
_chemical_formula_moiety 'C16 H36 Cl8 Cu4 N4 O8'
_chemical_formula_sum 'C16 H36 Cl8 Cu4 N4 O8'
_chemical_formula_weight 950.25
_chemical_name_systematic
;
Octachloro-1\k^4^Cl,4\k^4^Cl-tetra-\m-dimethylglycine-2:3\k^8^O:O'-
tetracopper(II)]
;
_space_group_IT_number 14
_symmetry_cell_setting monoclinic
_symmetry_space_group_name_Hall '-P 2ybc'
_symmetry_space_group_name_H-M 'P 1 21/c 1'
_atom_sites_solution_hydrogens geom
_atom_sites_solution_primary direct
_atom_sites_solution_secondary difmap
_audit_creation_method SHELXL97
_cell_angle_alpha 90.00
_cell_angle_beta 99.20(3)
_cell_angle_gamma 90.00
_cell_formula_units_Z 2
_cell_length_a 9.7590(10)
_cell_length_b 12.8610(10)
_cell_length_c 14.0600(10)
_cell_measurement_reflns_used 25
_cell_measurement_temperature 293(2)
_cell_measurement_theta_max 15.93
_cell_measurement_theta_min 9.90
_cell_volume 1742.0(3)
_computing_cell_refinement 'CAD-4 Software'
_computing_data_collection 'CAD-4 Software (Enraf--Nonius, 1989)'
_computing_data_reduction 'PLATON (Spek, 2003)'
_computing_molecular_graphics 'ORTEPII (Johnson, 1976)'
_computing_publication_material SHELXL97
_computing_structure_refinement 'SHELXL97 (Sheldrick, 1997)'
_computing_structure_solution 'SHELXS97 (Sheldrick, 1997)'
_diffrn_ambient_temperature 293(2)
_diffrn_measured_fraction_theta_full 0.997
_diffrn_measured_fraction_theta_max 0.997
_diffrn_measurement_device_type 'Enraf--Nonius CAD-4'
_diffrn_measurement_method 'profile data from \w/2\q'
_diffrn_radiation_monochromator graphite
_diffrn_radiation_source 'fine-focus sealed tube'
_diffrn_radiation_type MoK\a
_diffrn_radiation_wavelength 0.71073
_diffrn_reflns_av_R_equivalents 0.0300
_diffrn_reflns_av_sigmaI/netI 0.0153
_diffrn_reflns_limit_h_max 11
_diffrn_reflns_limit_h_min 0
_diffrn_reflns_limit_k_max 15
_diffrn_reflns_limit_k_min 0
_diffrn_reflns_limit_l_max 16
_diffrn_reflns_limit_l_min -16
_diffrn_reflns_number 3266
_diffrn_reflns_theta_full 25.01
_diffrn_reflns_theta_max 25.01
_diffrn_reflns_theta_min 3.17
_diffrn_standards_decay_% 4.1
_diffrn_standards_interval_time 180
_diffrn_standards_number 3
_exptl_absorpt_coefficient_mu 3.064
_exptl_absorpt_correction_T_max 0.303
_exptl_absorpt_correction_T_min 0.202
_exptl_absorpt_correction_type psi-scan
_exptl_absorpt_process_details '(North <i>et al.</i>, 1968)'
_exptl_crystal_colour green
_exptl_crystal_density_diffrn 1.812
_exptl_crystal_density_method 'not measured'
_exptl_crystal_description block
_exptl_crystal_F_000 952
_exptl_crystal_size_max 0.49
_exptl_crystal_size_mid 0.46
_exptl_crystal_size_min 0.39
_refine_diff_density_max 0.483
_refine_diff_density_min -0.430
_refine_ls_extinction_method none
_refine_ls_goodness_of_fit_ref 1.089
_refine_ls_hydrogen_treatment mixed
_refine_ls_matrix_type full
_refine_ls_number_parameters 191
_refine_ls_number_reflns 3075
_refine_ls_number_restraints 0
_refine_ls_restrained_S_all 1.089
_refine_ls_R_factor_all 0.0351
_refine_ls_R_factor_gt 0.0235
_refine_ls_shift/su_max 0.000
_refine_ls_shift/su_mean 0.000
_refine_ls_structure_factor_coef Fsqd
_refine_ls_weighting_details 'calc w = 1/[\s^2^(Fo^2^)+(0.0325P)^2^+1.4695P] where P=(Fo^2^+2Fc^2^)/3'
_refine_ls_weighting_scheme calc
_refine_ls_wR_factor_gt 0.0581
_refine_ls_wR_factor_ref 0.0635
_reflns_number_gt 2625
_reflns_number_total 3075
_reflns_threshold_expression I>2\s(I)
_cod_data_source_file bg1009.cif
_cod_data_source_block I
_cod_original_cell_volume 1741.8(3)
_cod_original_sg_symbol_H-M 'P 21/c'
_cod_database_code 2014966
_cod_database_fobs_code 2014966

loop_
_symmetry_equiv_pos_as_xyz
'x, y, z'
'-x, y+1/2, -z+1/2'
'-x, -y, -z'
'x, -y-1/2, z-1/2'

loop_
_atom_site_label
_atom_site_fract_x
_atom_site_fract_y
_atom_site_fract_z
_atom_site_U_iso_or_equiv
_atom_site_adp_type
_atom_site_calc_flag
_atom_site_refinement_flags
_atom_site_occupancy
_atom_site_disorder_assembly
_atom_site_disorder_group
_atom_site_type_symbol
Cu1 0.59767(3) -0.05778(2) 0.05727(2) 0.02322(9) Uani d . 1 . . Cu
Cu2 0.80484(3) 0.03701(2) 0.26202(2) 0.03025(10) Uani d . 1 . . Cu
Cl1 0.76619(7) -0.12398(5) 0.19292(5) 0.03222(15) Uani d . 1 . . Cl
Cl2 0.72292(8) 0.00060(6) 0.39923(5) 0.04465(19) Uani d . 1 . . Cl
Cl3 0.73336(9) 0.20340(6) 0.24919(5) 0.0481(2) Uani d . 1 . . Cl
Cl4 1.01405(8) 0.06124(7) 0.21906(7) 0.0547(2) Uani d . 1 . . Cl
O1 0.71701(18) 0.06279(13) 0.03822(14) 0.0305(4) Uani d . 1 . . O
O2 0.55297(18) 0.16049(14) -0.04852(14) 0.0351(4) Uani d . 1 . . O
O3 0.50695(19) 0.02369(15) 0.14862(13) 0.0340(4) Uani d . 1 . . O
O4 0.34662(19) 0.12127(14) 0.05746(13) 0.0340(4) Uani d . 1 . . O
N1 0.9150(2) 0.2101(2) 0.03939(18) 0.0368(6) Uani d . 1 . . N
H1 0.922(3) 0.167(3) 0.083(3) 0.044 Uiso d . 1 . . H
N2 0.4146(2) 0.07026(17) 0.31278(16) 0.0302(5) Uani d . 1 . . N
H2 0.509(3) 0.065(2) 0.320(2) 0.036 Uiso d . 1 . . H
C1 0.6723(3) 0.14454(19) -0.00322(18) 0.0256(5) Uani d . 1 . . C
C2 0.7680(3) 0.2372(2) 0.0039(2) 0.0311(6) Uani d . 1 . . C
H2A 0.7616 0.2692 -0.0591 0.037 Uiso calc R 1 . . H
H2B 0.7375 0.2880 0.0471 0.037 Uiso calc R 1 . . H
C3 0.9954(4) 0.3040(3) 0.0776(3) 0.0716(12) Uani d . 1 . . C
H3A 1.0905 0.2850 0.0991 0.107 Uiso calc R 1 . . H
H3B 0.9565 0.3322 0.1306 0.107 Uiso calc R 1 . . H
H3C 0.9911 0.3553 0.0276 0.107 Uiso calc R 1 . . H
C4 0.9797(4) 0.1568(4) -0.0356(3) 0.0670(11) Uani d . 1 . . C
H4A 1.0726 0.1363 -0.0090 0.101 Uiso calc R 1 . . H
H4B 0.9823 0.2032 -0.0888 0.101 Uiso calc R 1 . . H
H4C 0.9263 0.0963 -0.0576 0.101 Uiso calc R 1 . . H
C5 0.4099(3) 0.0885(2) 0.13612(19) 0.0272(5) Uani d . 1 . . C
C6 0.3643(3) 0.1331(2) 0.22518(19) 0.0293(6) Uani d . 1 . . C
H6A 0.3994 0.2035 0.2349 0.035 Uiso calc R 1 . . H
H6B 0.2638 0.1362 0.2157 0.035 Uiso calc R 1 . . H
C7 0.3818(4) 0.1243(3) 0.4001(2) 0.0500(8) Uani d . 1 . . C
H7A 0.4158 0.0838 0.4563 0.075 Uiso calc R 1 . . H
H7B 0.2831 0.1324 0.3948 0.075 Uiso calc R 1 . . H
H7C 0.4253 0.1915 0.4054 0.075 Uiso calc R 1 . . H
C8 0.3573(4) -0.0379(2) 0.3081(3) 0.0484(8) Uani d . 1 . . C
H8A 0.3968 -0.0754 0.3650 0.073 Uiso calc R 1 . . H
H8B 0.3801 -0.0725 0.2522 0.073 Uiso calc R 1 . . H
H8C 0.2583 -0.0351 0.3041 0.073 Uiso calc R 1 . . H

loop_
_atom_site_aniso_label
_atom_site_aniso_U_11
_atom_site_aniso_U_22
_atom_site_aniso_U_33
_atom_site_aniso_U_12
_atom_site_aniso_U_13
_atom_site_aniso_U_23
Cu1 0.02030(16) 0.02385(16) 0.02461(17) 0.00118(11) 0.00088(12) 0.00023(12)
Cu2 0.02925(18) 0.03154(18) 0.03020(18) -0.00199(13) 0.00552(13) 0.00063(13)
Cl1 0.0326(3) 0.0281(3) 0.0330(3) 0.0040(3) -0.0039(3) 0.0034(3)
Cl2 0.0481(4) 0.0552(5) 0.0329(4) 0.0049(4) 0.0134(3) 0.0090(3)
Cl3 0.0725(5) 0.0322(4) 0.0379(4) 0.0059(4) 0.0033(4) -0.0035(3)
Cl4 0.0254(4) 0.0719(6) 0.0660(5) -0.0070(4) 0.0053(3) 0.0184(4)
O1 0.0260(9) 0.0270(9) 0.0374(10) -0.0041(7) 0.0018(8) 0.0028(8)
O2 0.0272(10) 0.0310(10) 0.0443(11) -0.0048(8) -0.0027(8) 0.0072(8)
O3 0.0294(10) 0.0404(10) 0.0329(10) 0.0098(8) 0.0068(8) -0.0049(8)
O4 0.0351(10) 0.0366(10) 0.0301(10) 0.0071(8) 0.0043(8) -0.0036(8)
N1 0.0297(12) 0.0405(14) 0.0382(14) -0.0100(10) -0.0009(10) 0.0089(11)
N2 0.0279(12) 0.0323(12) 0.0310(12) -0.0017(10) 0.0066(9) -0.0003(9)
C1 0.0263(13) 0.0268(13) 0.0241(13) -0.0024(10) 0.0056(10) -0.0016(10)
C2 0.0289(14) 0.0293(14) 0.0344(15) -0.0049(11) 0.0029(11) 0.0017(11)
C3 0.057(2) 0.060(2) 0.087(3) -0.0336(19) -0.019(2) 0.005(2)
C4 0.044(2) 0.094(3) 0.069(3) 0.012(2) 0.0251(18) 0.005(2)
C5 0.0238(13) 0.0269(12) 0.0315(14) -0.0032(11) 0.0061(11) -0.0037(11)
C6 0.0290(13) 0.0280(13) 0.0324(14) 0.0030(11) 0.0094(11) 0.0010(11)
C7 0.069(2) 0.0505(19) 0.0328(17) 0.0014(16) 0.0150(15) -0.0033(14)
C8 0.054(2) 0.0321(16) 0.060(2) -0.0071(14) 0.0105(16) 0.0066(14)

loop_
_atom_type_symbol
_atom_type_description
_atom_type_scat_dispersion_real
_atom_type_scat_dispersion_imag
_atom_type_scat_source
C C 0.0033 0.0016 'International Tables Vol C Tables 4.2.6.8 and 6.1.1.4'
H H 0.0000 0.0000 'International Tables Vol C Tables 4.2.6.8 and 6.1.1.4'
Cl Cl 0.1484 0.1585 'International Tables Vol C Tables 4.2.6.8 and 6.1.1.4'
Cu Cu 0.3201 1.2651 'International Tables Vol C Tables 4.2.6.8 and 6.1.1.4'
N N 0.0061 0.0033 'International Tables Vol C Tables 4.2.6.8 and 6.1.1.4'
O O 0.0106 0.0060 'International Tables Vol C Tables 4.2.6.8 and 6.1.1.4'

loop_
_geom_angle_atom_site_label_1
_geom_angle_atom_site_label_2
_geom_angle_atom_site_label_3
_geom_angle_site_symmetry_1
_geom_angle_site_symmetry_3
_geom_angle
_geom_angle_publ_flag
O4 Cu1 O2 3_655 3_655 88.37(9) ?
O4 Cu1 O3 3_655 . 165.63(8) ?
O2 Cu1 O3 3_655 . 89.35(8) ?
O4 Cu1 O1 3_655 . 88.19(8) ?
O2 Cu1 O1 3_655 . 165.15(8) ?
O3 Cu1 O1 . . 90.40(8) ?
O4 Cu1 Cl1 3_655 . 104.74(6) ?
O2 Cu1 Cl1 3_655 . 102.49(6) ?
O3 Cu1 Cl1 . . 89.61(6) ?
O1 Cu1 Cl1 . . 92.35(6) ?
O4 Cu1 Cu1 3_655 3_655 90.04(6) ?
O2 Cu1 Cu1 3_655 3_655 83.35(6) ?
O3 Cu1 Cu1 . 3_655 75.60(6) ?
O1 Cu1 Cu1 . 3_655 82.21(5) ?
Cl1 Cu1 Cu1 . 3_655 164.13(2) yes
Cl4 Cu2 Cl3 . . 97.48(4) ?
Cl4 Cu2 Cl2 . . 136.30(4) yes
Cl3 Cu2 Cl2 . . 96.81(3) ?
Cl4 Cu2 Cl1 . . 96.12(3) ?
Cl3 Cu2 Cl1 . . 142.88(3) ?
Cl2 Cu2 Cl1 . . 96.80(3) ?
Cu2 Cl1 Cu1 . . 93.45(3) yes
C1 O1 Cu1 . . 123.61(16) ?
C1 O2 Cu1 . 3_655 123.19(17) ?
C5 O3 Cu1 . . 132.04(18) ?
C5 O4 Cu1 . 3_655 115.13(16) ?
C4 N1 C2 . . 111.7(2) ?
C4 N1 C3 . . 111.8(3) ?
C2 N1 C3 . . 110.8(3) ?
C4 N1 H1 . . 103(2) ?
C2 N1 H1 . . 112(2) ?
C3 N1 H1 . . 108(2) ?
C7 N2 C6 . . 110.0(2) ?
C7 N2 C8 . . 110.0(2) ?
C6 N2 C8 . . 113.4(2) ?
C7 N2 H2 . . 107(2) ?
C6 N2 H2 . . 109.5(19) ?
C8 N2 H2 . . 107.0(19) ?
O1 C1 O2 . . 127.1(2) ?
O1 C1 C2 . . 118.0(2) ?
O2 C1 C2 . . 114.9(2) ?
N1 C2 C1 . . 113.1(2) ?
N1 C2 H2A . . 109.0 ?
C1 C2 H2A . . 109.0 ?
N1 C2 H2B . . 109.0 ?
C1 C2 H2B . . 109.0 ?
H2A C2 H2B . . 107.8 ?
N1 C3 H3A . . 109.5 ?
N1 C3 H3B . . 109.5 ?
H3A C3 H3B . . 109.5 ?
N1 C3 H3C . . 109.5 ?
H3A C3 H3C . . 109.5 ?
H3B C3 H3C . . 109.5 ?
N1 C4 H4A . . 109.5 ?
N1 C4 H4B . . 109.5 ?
H4A C4 H4B . . 109.5 ?
N1 C4 H4C . . 109.5 ?
H4A C4 H4C . . 109.5 ?
H4B C4 H4C . . 109.5 ?
O4 C5 O3 . . 127.1(2) ?
O4 C5 C6 . . 115.9(2) ?
O3 C5 C6 . . 117.0(2) ?
N2 C6 C5 . . 112.2(2) ?
N2 C6 H6A . . 109.2 ?
C5 C6 H6A . . 109.2 ?
N2 C6 H6B . . 109.2 ?
C5 C6 H6B . . 109.2 ?
H6A C6 H6B . . 107.9 ?
N2 C7 H7A . . 109.5 ?
N2 C7 H7B . . 109.5 ?
H7A C7 H7B . . 109.5 ?
N2 C7 H7C . . 109.5 ?
H7A C7 H7C . . 109.5 ?
H7B C7 H7C . . 109.5 ?
N2 C8 H8A . . 109.5 ?
N2 C8 H8B . . 109.5 ?
H8A C8 H8B . . 109.5 ?
N2 C8 H8C . . 109.5 ?
H8A C8 H8C . . 109.5 ?
H8B C8 H8C . . 109.5 ?

loop_
_geom_bond_atom_site_label_1
_geom_bond_atom_site_label_2
_geom_bond_site_symmetry_2
_geom_bond_distance
_geom_bond_publ_flag
Cu1 O4 3_655 1.9608(19) yes
Cu1 O2 3_655 1.9656(18) yes
Cu1 O3 . 1.9735(18) yes
Cu1 O1 . 1.9830(17) yes
Cu1 Cl1 . 2.4625(9) yes
Cu1 Cu1 3_655 2.7303(8) yes
Cu2 Cl4 . 2.2416(9) yes
Cu2 Cl3 . 2.2490(8) yes
Cu2 Cl2 . 2.2523(9) yes
Cu2 Cl1 . 2.2925(7) yes
O1 C1 . 1.246(3) ?
O2 C1 . 1.252(3) ?
O2 Cu1 3_655 1.9656(18) ?
O3 C5 . 1.253(3) ?
O4 C5 . 1.250(3) ?
O4 Cu1 3_655 1.9608(19) ?
N1 C4 . 1.482(5) ?
N1 C2 . 1.482(4) ?
N1 C3 . 1.493(4) ?
N1 H1 . 0.82(3) ?
N2 C7 . 1.489(4) ?
N2 C6 . 1.489(3) ?
N2 C8 . 1.496(4) ?
N2 H2 . 0.91(3) ?
C1 C2 . 1.508(4) ?
C2 H2A . 0.9700 ?
C2 H2B . 0.9700 ?
C3 H3A . 0.9600 ?
C3 H3B . 0.9600 ?
C3 H3C . 0.9600 ?
C4 H4A . 0.9600 ?
C4 H4B . 0.9600 ?
C4 H4C . 0.9600 ?
C5 C6 . 1.507(4) ?
C6 H6A . 0.9700 ?
C6 H6B . 0.9700 ?
C7 H7A . 0.9600 ?
C7 H7B . 0.9600 ?
C7 H7C . 0.9600 ?
C8 H8A . 0.9600 ?
C8 H8B . 0.9600 ?
C8 H8C . 0.9600 ?

loop_
_geom_hbond_atom_site_label_D
_geom_hbond_atom_site_label_H
_geom_hbond_atom_site_label_A
_geom_hbond_site_symmetry_A
_geom_hbond_distance_DH
_geom_hbond_distance_HA
_geom_hbond_distance_DA
_geom_hbond_angle_DHA
C6 H6B Cl4 1_455 0.97 2.63 3.529(3) 155
C7 H7C O2 4_566 0.96 2.31 3.254(4) 167
C2 H2A Cl3 4_565 0.97 2.69 3.625(3) 162
C8 H8C Cl4 1_455 0.96 2.78 3.616(4) 146
N1 H1 Cl4 . 0.82(3) 2.40(4) 3.194(3) 162(3)
N2 H2 Cl2 . 0.91(3) 2.35(3) 3.188(3) 153(3)

loop_
_geom_torsion_atom_site_label_1
_geom_torsion_atom_site_label_2
_geom_torsion_atom_site_label_3
_geom_torsion_atom_site_label_4
_geom_torsion_site_symmetry_1
_geom_torsion
_geom_torsion_publ_flag
Cl4 Cu2 Cl1 Cu1 . -105.25(3) yes
Cl3 Cu2 Cl1 Cu1 . 5.77(6) yes
Cl2 Cu2 Cl1 Cu1 . 116.58(3) yes
O4 Cu1 Cl1 Cu2 3_655 133.21(6) ?
O2 Cu1 Cl1 Cu2 3_655 -135.17(7) ?
O3 Cu1 Cl1 Cu2 . -45.92(6) ?
O1 Cu1 Cl1 Cu2 . 44.46(6) ?
Cu1 Cu1 Cl1 Cu2 3_655 -24.95(10) yes
O4 Cu1 O1 C1 3_655 97.4(2) ?
O2 Cu1 O1 C1 3_655 20.7(4) ?
O3 Cu1 O1 C1 . -68.3(2) ?
Cl1 Cu1 O1 C1 . -157.96(19) ?
Cu1 Cu1 O1 C1 3_655 7.06(19) ?
O4 Cu1 O3 C5 3_655 -1.7(5) ?
O2 Cu1 O3 C5 3_655 -82.6(2) ?
O1 Cu1 O3 C5 . 82.5(2) ?
Cl1 Cu1 O3 C5 . 174.9(2) ?
Cu1 Cu1 O3 C5 3_655 0.7(2) ?
Cu1 O1 C1 O2 . -8.9(4) ?
Cu1 O1 C1 C2 . 168.39(18) ?
Cu1 O2 C1 O1 3_655 3.9(4) ?
Cu1 O2 C1 C2 3_655 -173.54(17) ?
C4 N1 C2 C1 . 74.5(3) ?
C3 N1 C2 C1 . -160.2(3) ?
O1 C1 C2 N1 . 14.5(3) ?
O2 C1 C2 N1 . -167.9(2) ?
Cu1 O4 C5 O3 3_655 3.1(4) ?
Cu1 O4 C5 C6 3_655 -177.53(17) ?
Cu1 O3 C5 O4 . -2.6(4) ?
Cu1 O3 C5 C6 . 177.95(17) ?
C7 N2 C6 C5 . 173.1(2) ?
C8 N2 C6 C5 . -63.2(3) ?
O4 C5 C6 N2 . 163.9(2) ?
O3 C5 C6 N2 . -16.6(3) ?
